data_2205860
loop_
_publ_author_name
'Ko\<z\'i\<sek, Jozef'
'Garc\'ia D\'iaz, Jes\'us'
'Fronc, Marek'
'Svoboda, Ingrid'

_publ_section_title
<i>catena</i>-Poly[[bis(4-aminopyrimidine-\k<i>N</i>^1^)copper(II)]-di-\m-dicyanamido-\k^4^<i>N</i>^1^:<i>N</i>^3^]
_journal_issue 6
_journal_name_full 'Acta Crystallographica Section E'
_journal_page_first m1150
_journal_page_last m1152
_journal_paper_doi 10.1107/S160053680501514X
_journal_volume 61
_journal_year 2005
_chemical_formula_iupac '[Cu (C2 N3) (C4 H5 N3)]'
_chemical_formula_moiety 'C12 H10 Cu1 N12'
_chemical_formula_sum 'C12 H10 Cu N12'
_chemical_formula_weight 385.86
_chemical_name_systematic
;
catena-Poly[[bis(4-aminopyrimidine-\kN^1^)copper(II)]-di-\m-dicyanamido-
\k^4^N^1^:N^3^]
;
_space_group_IT_number 2
_symmetry_cell_setting triclinic
_symmetry_space_group_name_Hall '-P 1'
_symmetry_space_group_name_H-M 'P -1'
_atom_sites_solution_hydrogens geom
_atom_sites_solution_primary direct
_atom_sites_solution_secondary difmap
_audit_creation_method SHELXL-97
_cell_angle_alpha 105.29(3)
_cell_angle_beta 100.19(3)
_cell_angle_gamma 106.27(3)
_cell_formula_units_Z 1
_cell_length_a 6.2600(10)
_cell_length_b 7.2480(10)
_cell_length_c 9.451(2)
_cell_measurement_reflns_used 2020
_cell_measurement_temperature 293(2)
_cell_measurement_theta_max 29.17
_cell_measurement_theta_min 3.07
_cell_volume 382.23(17)
_computing_cell_refinement 'CrysAlis CCD'
_computing_data_collection 'CrysAlis CCD (Oxford Diffraction, 2001)'
_computing_data_reduction 'CrysAlis RED (Oxford Diffraction, 2003)'
_computing_molecular_graphics 'DIAMOND (Brandenburg, 1998)'
_computing_publication_material SHELXL97
_computing_structure_refinement 'SHELXL97 (Sheldrick, 1997)'
_computing_structure_solution 'SHELXS97 (Sheldrick, 1997)'
_diffrn_ambient_temperature 293(2)
_diffrn_measured_fraction_theta_full 0.971
_diffrn_measured_fraction_theta_max 0.971
_diffrn_measurement_device_type 'Oxford Diffraction Xcalibur CCD'
_diffrn_measurement_method 'Rotation method using \w'
_diffrn_radiation_monochromator graphite
_diffrn_radiation_source 'fine-focus sealed tube'
_diffrn_radiation_type MoK\a
_diffrn_radiation_wavelength 0.71073
_diffrn_reflns_av_R_equivalents 0.0236
_diffrn_reflns_av_sigmaI/netI 0.0271
_diffrn_reflns_limit_h_max 8
_diffrn_reflns_limit_h_min -8
_diffrn_reflns_limit_k_max 7
_diffrn_reflns_limit_k_min -9
_diffrn_reflns_limit_l_max 12
_diffrn_reflns_limit_l_min -12
_diffrn_reflns_number 2818
_diffrn_reflns_theta_full 27.48
_diffrn_reflns_theta_max 27.48
_diffrn_reflns_theta_min 3.20
_diffrn_standards_number 0
_exptl_absorpt_coefficient_mu 1.454
_exptl_absorpt_correction_T_max 0.891
_exptl_absorpt_correction_T_min 0.767
_exptl_absorpt_correction_type analytical
_exptl_absorpt_process_details
;
Face-indexed (CrysAlis RED; Oxford Diffraction, 2003)
;
_exptl_crystal_colour blue
_exptl_crystal_density_diffrn 1.676
_exptl_crystal_density_method 'not measured'
_exptl_crystal_description block
_exptl_crystal_F_000 195
_exptl_crystal_size_max 0.27
_exptl_crystal_size_mid 0.25
_exptl_crystal_size_min 0.14
_refine_diff_density_max 0.318
_refine_diff_density_min -0.358
_refine_ls_extinction_method none
_refine_ls_goodness_of_fit_ref 1.040
_refine_ls_hydrogen_treatment constr
_refine_ls_matrix_type full
_refine_ls_number_parameters 115
_refine_ls_number_reflns 1705
_refine_ls_number_restraints 0
_refine_ls_restrained_S_all 1.040
_refine_ls_R_factor_all 0.0268
_refine_ls_R_factor_gt 0.0251
_refine_ls_shift/su_max 0.000
_refine_ls_shift/su_mean 0.000
_refine_ls_structure_factor_coef Fsqd
_refine_ls_weighting_details 'calc w = 1/[\s^2^(Fo^2^)+(0.0264P)^2^+0.2243P] where P = (Fo^2^+2Fc^2^)/3'
_refine_ls_weighting_scheme calc
_refine_ls_wR_factor_gt 0.0632
_refine_ls_wR_factor_ref 0.0639
_reflns_number_gt 1636
_reflns_number_total 1705
_reflns_threshold_expression I>2\s(I)
_cod_data_source_file bh6005.cif
_cod_data_source_block I
_cod_depositor_comments
;
The following automatic conversions were performed:
'_symmetry_cell_setting' value 'Triclinic' changed to 'triclinic'
according to '/home/saulius/struct/CIF-dictionaries/cif_core.dic'
dictionary named 'cif_core.dic' version 2.4.1 from 2010-06-29.

Automatic conversion script
Id: cif_fix_enum 1527 2010-12-29 10:47:43Z saulius 

The following automatic conversions were performed:

'_symmetry_cell_setting' value 'Triclinic' changed to 'triclinic'
according to /home/saulius/struct/CIF-dictionaries/cif_core.dic
dictionary named 'cif_core.dic' version 2.4.1 from 2010-06-29.

Automatic conversion script
Id: cif_fix_values 1715 2011-07-08 13:25:40Z adriana 
;
_cod_original_cell_volume 382.20(10)
_cod_original_formula_sum 'C12 H10 Cu1 N12'
_cod_database_code 2205860
_cod_database_fobs_code 2205860

loop_
_symmetry_equiv_pos_as_xyz
'x, y, z'
'-x, -y, -z'

loop_
_atom_site_label
_atom_site_fract_x
_atom_site_fract_y
_atom_site_fract_z
_atom_site_U_iso_or_equiv
_atom_site_adp_type
_atom_site_calc_flag
_atom_site_refinement_flags
_atom_site_occupancy
_atom_site_type_symbol
Cu1 0.0000 0.0000 0.0000 0.02510(11) Uani d S 1 Cu
N2 0.1993(2) 0.0958(2) 0.21374(16) 0.0256(3) Uani d . 1 N
N4 0.5717(3) 0.1927(3) 0.38090(18) 0.0359(4) Uani d . 1 N
C3 0.4237(3) 0.1221(3) 0.2447(2) 0.0308(4) Uani d . 1 C
H3 0.4824 0.0870 0.1616 0.037 Uiso calc R 1 H
C7 0.1167(3) 0.1459(3) 0.3357(2) 0.0328(4) Uani d . 1 C
H7A -0.0389 0.1314 0.3199 0.039 Uiso calc R 1 H
C5 0.4868(3) 0.2404(3) 0.5010(2) 0.0349(4) Uani d . 1 C
C6 0.2531(4) 0.2164(3) 0.4800(2) 0.0407(5) Uani d . 1 C
H6A 0.1930 0.2480 0.5629 0.049 Uiso calc R 1 H
N8 0.6338(3) 0.3102(3) 0.6395(2) 0.0551(5) Uani d . 1 N
H8A 0.7770 0.3232 0.6492 0.066 Uiso calc R 1 H
H8B 0.5854 0.3423 0.7191 0.066 Uiso calc R 1 H
N9 0.1207(3) -0.2245(2) -0.05890(17) 0.0322(3) Uani d . 1 N
N11 0.1551(3) -0.5504(2) -0.18251(17) 0.0379(4) Uani d . 1 N
C10 0.1450(3) -0.3768(3) -0.10813(18) 0.0251(3) Uani d . 1 C
C12 0.2536(3) -0.6541(2) -0.1175(2) 0.0280(4) Uani d . 1 C
N13 0.3296(3) -0.7640(3) -0.0773(2) 0.0452(4) Uani d . 1 N

loop_
_atom_site_aniso_label
_atom_site_aniso_U_11
_atom_site_aniso_U_22
_atom_site_aniso_U_33
_atom_site_aniso_U_12
_atom_site_aniso_U_13
_atom_site_aniso_U_23
Cu1 0.02659(16) 0.02639(16) 0.02216(15) 0.01530(12) 0.00274(11) 0.00372(11)
N2 0.0239(7) 0.0286(7) 0.0240(7) 0.0117(6) 0.0052(5) 0.0064(6)
N4 0.0234(7) 0.0448(9) 0.0337(8) 0.0098(7) 0.0033(6) 0.0090(7)
C3 0.0257(8) 0.0382(9) 0.0284(8) 0.0125(7) 0.0084(7) 0.0085(7)
C7 0.0259(8) 0.0438(10) 0.0287(9) 0.0151(8) 0.0090(7) 0.0078(8)
C5 0.0321(9) 0.0366(10) 0.0278(9) 0.0088(8) 0.0009(7) 0.0056(7)
C6 0.0348(10) 0.0587(13) 0.0249(9) 0.0172(9) 0.0092(8) 0.0057(8)
N8 0.0386(10) 0.0772(14) 0.0311(9) 0.0143(10) -0.0043(8) 0.0034(9)
N9 0.0343(8) 0.0325(8) 0.0300(8) 0.0201(7) 0.0043(6) 0.0046(6)
N11 0.0549(10) 0.0306(8) 0.0263(7) 0.0247(8) 0.0019(7) 0.0019(6)
C10 0.0245(8) 0.0292(8) 0.0220(7) 0.0121(7) 0.0041(6) 0.0077(6)
C12 0.0263(8) 0.0225(8) 0.0298(8) 0.0082(7) 0.0061(7) 0.0015(7)
N13 0.0430(10) 0.0313(8) 0.0570(11) 0.0183(8) 0.0000(8) 0.0107(8)
N13 0.0430(9) 0.0315(8) 0.0566(10) 0.0179(7) 0.0001(8) 0.0105(7)

loop_
_atom_type_symbol
_atom_type_description
_atom_type_scat_dispersion_real
_atom_type_scat_dispersion_imag
_atom_type_scat_source
C C 0.0033 0.0016 'International Tables Vol C Tables 4.2.6.8 and 6.1.1.4'
N N 0.0061 0.0033 'International Tables Vol C Tables 4.2.6.8 and 6.1.1.4'
Cu Cu 0.3201 1.2651 'International Tables Vol C Tables 4.2.6.8 and 6.1.1.4'
H H 0.0000 0.0000 'International Tables Vol C Tables 4.2.6.8 and 6.1.1.4'

loop_
_geom_angle_atom_site_label_1
_geom_angle_atom_site_label_2
_geom_angle_atom_site_label_3
_geom_angle_site_symmetry_1
_geom_angle_site_symmetry_3
_geom_angle
_geom_angle_publ_flag
N9 Cu1 N9 2_555 . 180.0 ?
N9 Cu1 N2 2_555 2_555 90.99(7) ?
N9 Cu1 N2 . . 90.91(6) yes
N2 Cu1 N13 . 2_545 89.30(10) yes
N9 Cu1 N13 . 2_545 90.00(10) yes
N2 Cu1 N2 . 2_555 180.0 ?
C3 N2 C7 . . 115.78(15) ?
C3 N2 Cu1 . . 122.09(12) ?
C7 N2 Cu1 . . 122.08(12) ?
C3 N4 C5 . . 116.72(16) ?
N4 C3 N2 . . 126.82(17) ?
N4 C3 H3 . . 116.6 ?
N2 C3 H3 . . 116.6 ?
N2 C7 C6 . . 122.03(17) ?
N2 C7 H7A . . 119.0 ?
C6 C7 H7A . . 119.0 ?
N8 C5 N4 . . 117.45(18) ?
N8 C5 C6 . . 121.91(19) ?
N4 C5 C6 . . 120.64(17) ?
C7 C6 C5 . . 117.99(18) ?
C7 C6 H6A . . 121.0 ?
C5 C6 H6A . . 121.0 ?
C5 N8 H8A . . 120.0 ?
C5 N8 H8B . . 120.0 ?
H8A N8 H8B . . 120.0 ?
C10 N9 Cu1 . . 166.17(15) ?
C10 N11 C12 . . 123.03(16) ?
N9 C10 N11 . . 171.72(19) ?
N13 C12 N11 . . 171.60(19) ?

loop_
_geom_bond_atom_site_label_1
_geom_bond_atom_site_label_2
_geom_bond_site_symmetry_2
_geom_bond_distance
_geom_bond_publ_flag
Cu1 N2 . 2.001(2) yes
Cu1 N2 2 2.001(2) ?
Cu1 N9 . 1.972(2) yes
Cu1 N9 2 1.972(2) ?
Cu1 N13 1_565 2.633(2) ?
Cu1 N13 2_545 2.633(2) yes
N2 C3 . 1.330(2) yes
N2 C7 . 1.350(2) yes
N4 C3 . 1.320(2) yes
N4 C5 . 1.342(3) yes
C3 H3 . 0.9300 ?
C7 C6 . 1.352(3) yes
C7 H7A . 0.9300 ?
C5 N8 . 1.334(3) yes
C5 C6 . 1.395(3) yes
C6 H6A . 0.9300 ?
N8 H8A . 0.8600 ?
N8 H8B . 0.8600 ?
N9 C10 . 1.143(2) yes
N11 C10 . 1.294(2) yes
N11 C12 . 1.301(2) yes
C12 N13 . 1.146(2) yes

loop_
_geom_hbond_atom_site_label_D
_geom_hbond_atom_site_label_H
_geom_hbond_atom_site_label_A
_geom_hbond_site_symmetry_A
_geom_hbond_distance_DH
_geom_hbond_distance_HA
_geom_hbond_distance_DA
_geom_hbond_angle_DHA
_geom_hbond_publ_flag
N8 H8A N11 1_666 0.86 2.378 3.132(3) 147 yes
C6 H6A N11 1_566 0.93 2.554 3.440(3) 159 yes

loop_
_geom_torsion_atom_site_label_1
_geom_torsion_atom_site_label_2
_geom_torsion_atom_site_label_3
_geom_torsion_atom_site_label_4
_geom_torsion_site_symmetry_1
_geom_torsion
N9 Cu1 N2 C3 . 48.73(15)
N9 Cu1 N2 C3 2 -131.27(15)
N9 Cu1 N2 C7 . -134.04(15)
N9 Cu1 N2 C7 2 45.96(15)
C5 N4 C3 N2 . 1.0(3)
C7 N2 C3 N4 . -0.5(3)
Cu1 N2 C3 N4 . 176.85(15)
C3 N2 C7 C6 . -0.6(3)
Cu1 N2 C7 C6 . -177.99(16)
C3 N4 C5 N8 . 179.42(19)
C3 N4 C5 C6 . -0.4(3)
N2 C7 C6 C5 . 1.1(3)
N8 C5 C6 C7 . 179.6(2)
N4 C5 C6 C7 . -0.6(3)
N2 Cu1 N9 C10 . 137.1(6)
N2 Cu1 N9 C10 2 -42.9(6)
